data_4133011
loop_
_publ_author_name
'Lin, Furong'
'Yu, Jing-Lu'
'Shen, Yunjun'
'Zhang, Shuo-Qing'
'Spingler, Bernhard'
'Liu, Jiyong'
'Hong, Xin'
'Duttwyler, Simon'

_publ_section_title
;
 Palladium-Catalyzed Selective Five-Fold Cascade Arylation of the
 12-Vertex Monocarborane Anion by B-H Activation.
;
_journal_issue 42
_journal_name_full 'Journal of the American Chemical Society'
_journal_page_first 13798
_journal_page_last 13807
_journal_paper_doi 10.1021/jacs.8b07872
_journal_volume 140
_journal_year 2018
_chemical_absolute_configuration rmad
_chemical_formula_moiety 'C37 H42 B11 O2, C8 H20 N'
_chemical_formula_sum 'C45 H62 B11 N O2'
_chemical_formula_weight 767.86
_space_group_crystal_system monoclinic
_space_group_IT_number 4
_space_group_name_Hall 'P 2yb'
_space_group_name_H-M_alt 'P 1 21 1'
_atom_sites_solution_hydrogens mixed
_atom_sites_solution_primary dual
_audit_creation_date 2018-06-26
_audit_creation_method
;
Olex2 1.2
(compiled 2018.05.29 svn.r3508 for OlexSys, GUI svn.r5506)
;
_cell_angle_alpha 90
_cell_angle_beta 110.7240(10)
_cell_angle_gamma 90
_cell_formula_units_Z 2
_cell_length_a 11.4673(2)
_cell_length_b 16.6842(3)
_cell_length_c 12.3236(2)
_cell_measurement_reflns_used 9389
_cell_measurement_temperature 170(2)
_cell_measurement_theta_max 54.97
_cell_measurement_theta_min 4.264
_cell_volume 2205.23(7)
_computing_cell_refinement 'SAINT v8.37A (Bruker, 2015)'
_computing_data_reduction 'SAINT v8.37A (Bruker, 2015)'
_computing_molecular_graphics 'Olex2 (Dolomanov et al., 2009)'
_computing_publication_material 'Olex2 (Dolomanov et al., 2009)'
_computing_structure_refinement 'ShelXL (Sheldrick, 2015)'
_computing_structure_solution 'ShelXT (Sheldrick, 2015)'
_diffrn_ambient_temperature 170.01
_diffrn_measured_fraction_theta_full 0.998
_diffrn_measured_fraction_theta_max 0.998
_diffrn_measurement_device_type 'Bruker D8 Venture'
_diffrn_measurement_method '\f and \w scans'
_diffrn_radiation_type GaK\a
_diffrn_radiation_wavelength 1.34139
_diffrn_reflns_av_R_equivalents 0.0566
_diffrn_reflns_av_unetI/netI 0.0456
_diffrn_reflns_Laue_measured_fraction_full 0.998
_diffrn_reflns_Laue_measured_fraction_max 0.998
_diffrn_reflns_limit_h_max 13
_diffrn_reflns_limit_h_min -13
_diffrn_reflns_limit_k_max 20
_diffrn_reflns_limit_k_min -20
_diffrn_reflns_limit_l_max 15
_diffrn_reflns_limit_l_min -15
_diffrn_reflns_number 32003
_diffrn_reflns_point_group_measured_fraction_full 0.997
_diffrn_reflns_point_group_measured_fraction_max 0.997
_diffrn_reflns_theta_full 53.594
_diffrn_reflns_theta_max 54.945
_diffrn_reflns_theta_min 3.336
_diffrn_standards_number 0
_exptl_absorpt_coefficient_mu 0.312
_exptl_absorpt_correction_T_max 0.7508
_exptl_absorpt_correction_T_min 0.5693
_exptl_absorpt_correction_type multi-scan
_exptl_absorpt_process_details
'SADABS-2016/2 (Bruker,2016/2) was used for absorption correction. wR2(int) was 0.1378 before and 0.0846 after correction. The Ratio of minimum to maximum transmission is 0.7552. The \l/2 correction factor is Not present.'
_exptl_crystal_colour colourless
_exptl_crystal_density_diffrn 1.156
_exptl_crystal_description plate
_exptl_crystal_F_000 820
_exptl_crystal_size_max 0.12
_exptl_crystal_size_mid 0.05
_exptl_crystal_size_min 0.01
_refine_diff_density_max 0.404
_refine_diff_density_min -0.286
_refine_diff_density_rms 0.051
_refine_ls_abs_structure_details
;
 Flack x determined using 3813 quotients [(I+)-(I-)]/[(I+)+(I-)]
 (Parsons, Flack and Wagner, Acta Cryst. B69 (2013) 249-259).
;
_refine_ls_abs_structure_Flack 0.07(10)
_refine_ls_extinction_method none
_refine_ls_goodness_of_fit_ref 1.053
_refine_ls_hydrogen_treatment mixed
_refine_ls_matrix_type full
_refine_ls_number_parameters 545
_refine_ls_number_reflns 8373
_refine_ls_number_restraints 1
_refine_ls_restrained_S_all 1.053
_refine_ls_R_factor_all 0.0433
_refine_ls_R_factor_gt 0.0425
_refine_ls_shift/su_max 0.001
_refine_ls_shift/su_mean 0.000
_refine_ls_structure_factor_coef Fsqd
_refine_ls_weighting_details 'w=1/[\s^2^(Fo^2^)+(0.0775P)^2^+0.1601P] where P=(Fo^2^+2Fc^2^)/3'
_refine_ls_weighting_scheme calc
_refine_ls_wR_factor_gt 0.1108
_refine_ls_wR_factor_ref 0.1119
_reflns_Friedel_coverage 0.927
_reflns_Friedel_fraction_full 0.996
_reflns_Friedel_fraction_max 0.995
_reflns_number_gt 8196
_reflns_number_total 8373
_reflns_threshold_expression 'I > 2\s(I)'
_cod_data_source_file ja8b07872_si_002.cif
_cod_data_source_block wmj18105_0m
_cod_database_code 4133011
_shelx_shelxl_version_number 2016/6
_shelx_space_group_comment
;
The symmetry employed for this shelxl refinement is uniquely defined
by the following loop, which should always be used as a source of
symmetry information in preference to the above space-group names.
They are only intended as comments.
;
_shelx_estimated_absorpt_t_max 0.997
_shelx_estimated_absorpt_t_min 0.964
_olex2_refinement_description
;
1. Fixed Uiso
 At 1.2 times of:
  All B(H) groups, All C(H) groups, All C(H,H) groups
 At 1.5 times of:
  All C(H,H,H) groups
2.a Secondary CH2 refined with riding coordinates:
 C38(H38A,H38B), C40(H40A,H40B), C42(H42A,H42B), C44(H44A,H44B)
2.b Aromatic/amide H refined with riding coordinates:
 C4(H4), C5(H5), C7(H7), C8(H8), C11(H11), C12(H12), C14(H14), C15(H15),
 C18(H18), C19(H19), C21(H21), C22(H22), C25(H25), C26(H26), C28(H28), C29(H29),
  C32(H32), C33(H33), C35(H35), C36(H36)
2.c Idealised Me refined as rotating group:
 C9(H9A,H9B,H9C), C16(H16A,H16B,H16C), C23(H23A,H23B,H23C), C30(H30A,H30B,
 H30C), C37(H37A,H37B,H37C), C39(H39A,H39B,H39C), C41(H41A,H41B,H41C), C43(H43A,
 H43B,H43C), C45(H45A,H45B,H45C)
2.d Boron cage BH refined with riding coordinates:
 B7(H7A), B8(H8A), B9(H9), B10(H10), B11(H11A), B12(H12A)
;
_olex2_submission_special_instructions 'No special instructions were received'

loop_
_space_group_symop_operation_xyz
'x, y, z'
'-x, y+1/2, -z'

loop_
_atom_site_label
_atom_site_type_symbol
_atom_site_fract_x
_atom_site_fract_y
_atom_site_fract_z
_atom_site_U_iso_or_equiv
_atom_site_adp_type
_atom_site_occupancy
_atom_site_site_symmetry_order
_atom_site_calc_flag
_atom_site_refinement_flags_posn
O1 O 0.51238(13) 0.48272(10) 0.42947(12) 0.0279(3) Uani 1 1 d .
O2 O 0.32019(15) 0.52173(10) 0.38641(13) 0.0278(3) Uani 1 1 d .
H2 H 0.259(4) 0.546(3) 0.329(4) 0.068(11) Uiso 1 1 d .
C1 C 0.38956(17) 0.48866(13) 0.22562(16) 0.0200(4) Uani 1 1 d .
C2 C 0.41382(18) 0.49677(12) 0.35522(16) 0.0209(4) Uani 1 1 d .
C3 C 0.15507(19) 0.58473(13) 0.16489(17) 0.0239(4) Uani 1 1 d .
C4 C 0.0592(2) 0.54845(15) 0.1935(2) 0.0294(5) Uani 1 1 d .
H4 H 0.053366 0.491641 0.192802 0.035 Uiso 1 1 calc R
C5 C -0.0273(2) 0.59334(15) 0.2229(2) 0.0344(5) Uani 1 1 d .
H5 H -0.090838 0.566658 0.241817 0.041 Uiso 1 1 calc R
C6 C -0.0226(2) 0.67677(16) 0.2252(2) 0.0352(5) Uani 1 1 d .
C7 C 0.0696(2) 0.71330(14) 0.1937(2) 0.0341(5) Uani 1 1 d .
H7 H 0.073143 0.770158 0.192147 0.041 Uiso 1 1 calc R
C8 C 0.1564(2) 0.66902(14) 0.1646(2) 0.0303(5) Uani 1 1 d .
H8 H 0.218231 0.696229 0.143924 0.036 Uiso 1 1 calc R
C9 C -0.1160(3) 0.7252(2) 0.2580(3) 0.0546(8) Uani 1 1 d .
H9A H -0.127650 0.777467 0.219182 0.082 Uiso 1 1 calc GR
H9B H -0.085426 0.733109 0.342202 0.082 Uiso 1 1 calc GR
H9C H -0.195838 0.696657 0.233775 0.082 Uiso 1 1 calc GR
C10 C 0.19012(19) 0.36778(12) 0.18724(19) 0.0236(4) Uani 1 1 d .
C11 C 0.2188(2) 0.34511(14) 0.30292(19) 0.0287(5) Uani 1 1 d .
H11 H 0.290125 0.367684 0.360440 0.034 Uiso 1 1 calc R
C12 C 0.1468(2) 0.29081(14) 0.3364(2) 0.0330(5) Uani 1 1 d .
H12 H 0.169410 0.277408 0.416172 0.040 Uiso 1 1 calc R
C13 C 0.0422(2) 0.25553(14) 0.2561(2) 0.0317(5) Uani 1 1 d .
C14 C 0.0149(2) 0.27529(15) 0.1395(2) 0.0359(5) Uani 1 1 d .
H14 H -0.054410 0.250876 0.081834 0.043 Uiso 1 1 calc R
C15 C 0.0866(2) 0.32949(14) 0.1068(2) 0.0311(5) Uani 1 1 d .
H15 H 0.065270 0.341431 0.026710 0.037 Uiso 1 1 calc R
C16 C -0.0382(3) 0.19731(18) 0.2916(3) 0.0448(6) Uani 1 1 d .
H16A H -0.122458 0.219388 0.271417 0.067 Uiso 1 1 calc GR
H16B H -0.002350 0.188399 0.375593 0.067 Uiso 1 1 calc GR
H16C H -0.042155 0.146309 0.251057 0.067 Uiso 1 1 calc GR
C17 C 0.49838(19) 0.32265(13) 0.23754(19) 0.0244(4) Uani 1 1 d .
C18 C 0.5585(2) 0.31369(14) 0.3574(2) 0.0304(5) Uani 1 1 d .
H18 H 0.549879 0.354628 0.407591 0.036 Uiso 1 1 calc R
C19 C 0.6302(2) 0.24701(15) 0.4051(2) 0.0323(5) Uani 1 1 d .
H19 H 0.668828 0.243361 0.486982 0.039 Uiso 1 1 calc R
C20 C 0.6474(2) 0.18519(14) 0.3364(2) 0.0300(5) Uani 1 1 d .
C21 C 0.5874(2) 0.19278(15) 0.2172(2) 0.0334(5) Uani 1 1 d .
H21 H 0.596421 0.151633 0.167498 0.040 Uiso 1 1 calc R
C22 C 0.5149(2) 0.25908(14) 0.1696(2) 0.0300(5) Uani 1 1 d .
H22 H 0.474644 0.261714 0.087737 0.036 Uiso 1 1 calc R
C23 C 0.7258(3) 0.11373(15) 0.3880(2) 0.0392(6) Uani 1 1 d .
H23A H 0.676546 0.075194 0.413842 0.059 Uiso 1 1 calc GR
H23B H 0.798436 0.130518 0.454430 0.059 Uiso 1 1 calc GR
H23C H 0.753728 0.088562 0.329604 0.059 Uiso 1 1 calc GR
C24 C 0.66093(18) 0.49212(13) 0.26755(17) 0.0239(4) Uani 1 1 d .
C25 C 0.7133(2) 0.54838(14) 0.3543(2) 0.0277(5) Uani 1 1 d .
H25 H 0.665877 0.594055 0.359118 0.033 Uiso 1 1 calc R
C26 C 0.8339(2) 0.53930(15) 0.4345(2) 0.0333(5) Uani 1 1 d .
H26 H 0.866691 0.578702 0.493116 0.040 Uiso 1 1 calc R
C27 C 0.9067(2) 0.47428(15) 0.4306(2) 0.0358(5) Uani 1 1 d .
C28 C 0.8583(2) 0.41984(14) 0.3419(2) 0.0352(5) Uani 1 1 d .
H28 H 0.907863 0.375777 0.335274 0.042 Uiso 1 1 calc R
C29 C 0.7375(2) 0.42854(15) 0.2615(2) 0.0311(5) Uani 1 1 d .
H29 H 0.706629 0.390174 0.201123 0.037 Uiso 1 1 calc R
C30 C 1.0368(3) 0.4627(2) 0.5189(3) 0.0548(8) Uani 1 1 d .
H30A H 1.098424 0.480505 0.485611 0.082 Uiso 1 1 calc GR
H30B H 1.050130 0.405816 0.539511 0.082 Uiso 1 1 calc GR
H30C H 1.046001 0.494189 0.588510 0.082 Uiso 1 1 calc GR
C31 C 0.45839(18) 0.65923(13) 0.21717(18) 0.0224(4) Uani 1 1 d .
C32 C 0.4644(2) 0.68359(13) 0.32776(19) 0.0273(4) Uani 1 1 d .
H32 H 0.431261 0.649402 0.371310 0.033 Uiso 1 1 calc R
C33 C 0.5172(2) 0.75600(14) 0.37577(19) 0.0290(5) Uani 1 1 d .
H33 H 0.520742 0.769600 0.451724 0.035 Uiso 1 1 calc R
C34 C 0.5651(2) 0.80909(13) 0.3154(2) 0.0260(4) Uani 1 1 d .
C35 C 0.5555(2) 0.78747(14) 0.2036(2) 0.0303(5) Uani 1 1 d .
H35 H 0.585070 0.823033 0.158931 0.036 Uiso 1 1 calc R
C36 C 0.5033(2) 0.71463(14) 0.1564(2) 0.0303(5) Uani 1 1 d .
H36 H 0.497917 0.701916 0.079625 0.036 Uiso 1 1 calc R
C37 C 0.6269(2) 0.88608(14) 0.3692(2) 0.0343(5) Uani 1 1 d .
H37A H 0.713872 0.875487 0.417450 0.051 Uiso 1 1 calc GR
H37B H 0.582928 0.908751 0.417321 0.051 Uiso 1 1 calc GR
H37C H 0.624114 0.924214 0.307837 0.051 Uiso 1 1 calc GR
B2 B 0.2546(2) 0.53546(15) 0.1283(2) 0.0232(5) Uani 1 1 d .
B3 B 0.2696(2) 0.42675(15) 0.1400(2) 0.0227(4) Uani 1 1 d .
B4 B 0.4323(2) 0.40053(15) 0.1700(2) 0.0228(5) Uani 1 1 d .
B5 B 0.5195(2) 0.49250(15) 0.17986(19) 0.0221(4) Uani 1 1 d .
B6 B 0.4109(2) 0.57572(14) 0.1565(2) 0.0221(5) Uani 1 1 d .
B7 B 0.2138(2) 0.47600(16) 0.0020(2) 0.0265(5) Uani 1 1 d .
H7A H 0.114111 0.470148 -0.056802 0.032 Uiso 1 1 calc R
B8 B 0.3195(2) 0.39524(16) 0.0261(2) 0.0259(5) Uani 1 1 d .
H8A H 0.289066 0.335889 -0.017172 0.031 Uiso 1 1 calc R
B9 B 0.4702(2) 0.43474(15) 0.0495(2) 0.0258(5) Uani 1 1 d .
H9 H 0.539600 0.401605 0.021388 0.031 Uiso 1 1 calc R
B10 B 0.4585(2) 0.54029(15) 0.0419(2) 0.0254(5) Uani 1 1 d .
H10 H 0.520542 0.577441 0.009242 0.030 Uiso 1 1 calc R
B11 B 0.3001(2) 0.56641(16) 0.0120(2) 0.0261(5) Uani 1 1 d .
H11A H 0.257713 0.620905 -0.040166 0.031 Uiso 1 1 calc R
B12 B 0.3375(2) 0.48035(17) -0.0537(2) 0.0280(5) Uani 1 1 d .
H12A H 0.319474 0.477692 -0.149043 0.034 Uiso 1 1 calc R
N1 N 0.74026(16) 0.51534(12) 0.79871(16) 0.0280(4) Uani 1 1 d .
C38 C 0.6279(2) 0.55555(14) 0.7096(2) 0.0331(5) Uani 1 1 d .
H38A H 0.578460 0.514019 0.655373 0.040 Uiso 1 1 calc R
H38B H 0.574943 0.578036 0.750416 0.040 Uiso 1 1 calc R
C39 C 0.6571(3) 0.62142(18) 0.6396(3) 0.0458(6) Uani 1 1 d .
H39A H 0.702674 0.664336 0.691715 0.069 Uiso 1 1 calc GR
H39B H 0.579204 0.642858 0.584194 0.069 Uiso 1 1 calc GR
H39C H 0.708352 0.599962 0.597442 0.069 Uiso 1 1 calc GR
C40 C 0.8254(2) 0.57689(17) 0.8802(2) 0.0375(6) Uani 1 1 d .
H40A H 0.894538 0.548162 0.939240 0.045 Uiso 1 1 calc R
H40B H 0.862271 0.610969 0.834935 0.045 Uiso 1 1 calc R
C41 C 0.7627(3) 0.6303(2) 0.9415(3) 0.0521(7) Uani 1 1 d .
H41A H 0.822826 0.669662 0.988647 0.078 Uiso 1 1 calc GR
H41B H 0.731723 0.597747 0.991778 0.078 Uiso 1 1 calc GR
H41C H 0.692745 0.658280 0.884093 0.078 Uiso 1 1 calc GR
C42 C 0.6877(2) 0.45691(16) 0.8644(2) 0.0358(5) Uani 1 1 d .
H42A H 0.639358 0.487675 0.902738 0.043 Uiso 1 1 calc R
H42B H 0.628962 0.420460 0.807558 0.043 Uiso 1 1 calc R
C43 C 0.7832(3) 0.4067(2) 0.9551(3) 0.0498(7) Uani 1 1 d .
H43A H 0.843033 0.441915 1.011334 0.075 Uiso 1 1 calc GR
H43B H 0.827369 0.372555 0.917520 0.075 Uiso 1 1 calc GR
H43C H 0.741152 0.373015 0.995115 0.075 Uiso 1 1 calc GR
C44 C 0.8187(2) 0.47261(15) 0.7401(2) 0.0339(5) Uani 1 1 d .
H44A H 0.849048 0.512858 0.697357 0.041 Uiso 1 1 calc R
H44B H 0.892578 0.449542 0.801062 0.041 Uiso 1 1 calc R
C45 C 0.7540(3) 0.40657(18) 0.6569(2) 0.0455(7) Uani 1 1 d .
H45A H 0.728507 0.364255 0.699010 0.068 Uiso 1 1 calc GR
H45B H 0.811308 0.384258 0.621695 0.068 Uiso 1 1 calc GR
H45C H 0.680289 0.428299 0.596045 0.068 Uiso 1 1 calc GR

loop_
_atom_site_aniso_label
_atom_site_aniso_U_11
_atom_site_aniso_U_22
_atom_site_aniso_U_33
_atom_site_aniso_U_23
_atom_site_aniso_U_13
_atom_site_aniso_U_12
O1 0.0267(7) 0.0332(8) 0.0213(7) -0.0012(7) 0.0055(6) 0.0022(7)
O2 0.0283(8) 0.0342(8) 0.0230(7) 0.0019(6) 0.0117(6) 0.0050(7)
C1 0.0207(9) 0.0219(9) 0.0172(8) -0.0011(8) 0.0065(7) -0.0008(8)
C2 0.0255(9) 0.0167(9) 0.0215(9) -0.0004(8) 0.0096(8) -0.0004(8)
C3 0.0229(10) 0.0272(11) 0.0195(9) 0.0020(8) 0.0048(8) 0.0033(8)
C4 0.0275(11) 0.0273(11) 0.0329(11) 0.0039(9) 0.0100(9) 0.0040(9)
C5 0.0315(12) 0.0364(13) 0.0413(13) 0.0072(11) 0.0201(10) 0.0045(10)
C6 0.0331(12) 0.0378(13) 0.0366(12) 0.0031(11) 0.0146(10) 0.0098(10)
C7 0.0335(12) 0.0254(11) 0.0405(13) 0.0019(9) 0.0097(10) 0.0052(9)
C8 0.0267(11) 0.0294(11) 0.0341(12) 0.0031(9) 0.0099(9) 0.0025(9)
C9 0.0552(18) 0.0482(16) 0.074(2) 0.0058(15) 0.0390(16) 0.0184(14)
C10 0.0230(10) 0.0198(10) 0.0276(10) -0.0012(8) 0.0087(8) 0.0007(8)
C11 0.0300(11) 0.0276(11) 0.0262(11) -0.0004(9) 0.0071(9) -0.0038(9)
C12 0.0392(12) 0.0272(11) 0.0341(12) 0.0028(9) 0.0146(10) -0.0012(10)
C13 0.0281(11) 0.0244(11) 0.0440(13) 0.0036(10) 0.0144(10) 0.0016(9)
C14 0.0271(11) 0.0333(13) 0.0406(13) -0.0002(10) 0.0036(10) -0.0069(9)
C15 0.0273(11) 0.0337(12) 0.0284(11) -0.0011(9) 0.0049(9) -0.0038(9)
C16 0.0399(14) 0.0377(13) 0.0579(17) 0.0089(13) 0.0189(13) -0.0077(11)
C17 0.0206(9) 0.0254(10) 0.0274(10) -0.0050(8) 0.0088(8) -0.0013(8)
C18 0.0393(12) 0.0276(11) 0.0243(11) -0.0020(9) 0.0114(9) 0.0038(10)
C19 0.0382(13) 0.0297(11) 0.0295(11) 0.0033(9) 0.0124(9) 0.0038(9)
C20 0.0317(11) 0.0239(10) 0.0388(12) 0.0040(9) 0.0180(10) -0.0006(9)
C21 0.0420(13) 0.0239(11) 0.0387(13) -0.0058(10) 0.0196(11) -0.0005(10)
C22 0.0350(12) 0.0275(11) 0.0270(11) -0.0048(9) 0.0104(9) -0.0006(9)
C23 0.0446(14) 0.0301(12) 0.0480(14) 0.0081(11) 0.0229(12) 0.0065(11)
C24 0.0227(9) 0.0249(10) 0.0256(10) 0.0013(9) 0.0105(8) -0.0003(8)
C25 0.0233(10) 0.0291(11) 0.0319(11) -0.0032(9) 0.0110(9) -0.0005(9)
C26 0.0275(11) 0.0347(12) 0.0363(12) -0.0065(10) 0.0095(9) -0.0067(9)
C27 0.0227(11) 0.0361(13) 0.0452(13) 0.0031(11) 0.0080(10) -0.0006(9)
C28 0.0245(11) 0.0288(12) 0.0518(15) 0.0009(11) 0.0129(10) 0.0039(9)
C29 0.0267(11) 0.0295(11) 0.0377(12) -0.0039(10) 0.0121(9) -0.0022(9)
C30 0.0281(13) 0.0521(17) 0.068(2) 0.0005(15) -0.0022(13) 0.0026(11)
C31 0.0208(9) 0.0221(10) 0.0248(10) 0.0022(8) 0.0088(8) 0.0024(7)
C32 0.0357(11) 0.0225(10) 0.0281(11) 0.0024(9) 0.0167(9) -0.0011(9)
C33 0.0370(12) 0.0262(10) 0.0264(10) -0.0003(9) 0.0145(9) 0.0007(9)
C34 0.0234(10) 0.0226(10) 0.0310(11) 0.0024(9) 0.0084(8) 0.0027(8)
C35 0.0383(12) 0.0257(11) 0.0296(11) 0.0053(9) 0.0155(9) -0.0045(9)
C36 0.0388(13) 0.0277(11) 0.0266(11) 0.0013(9) 0.0141(10) -0.0029(9)
C37 0.0365(12) 0.0275(12) 0.0357(12) 0.0007(10) 0.0087(10) -0.0045(10)
B2 0.0217(11) 0.0261(12) 0.0205(10) 0.0021(9) 0.0057(9) 0.0021(9)
B3 0.0220(10) 0.0238(11) 0.0207(10) -0.0013(9) 0.0056(8) 0.0002(9)
B4 0.0238(11) 0.0238(11) 0.0217(11) -0.0056(9) 0.0090(8) -0.0019(9)
B5 0.0238(10) 0.0219(11) 0.0232(10) -0.0015(9) 0.0116(9) -0.0003(9)
B6 0.0244(11) 0.0215(11) 0.0222(10) 0.0011(9) 0.0106(9) 0.0013(9)
B7 0.0247(11) 0.0315(13) 0.0212(10) -0.0021(10) 0.0056(9) 0.0015(10)
B8 0.0269(12) 0.0286(12) 0.0207(11) -0.0044(10) 0.0068(9) 0.0009(10)
B9 0.0291(11) 0.0274(12) 0.0231(11) -0.0032(10) 0.0118(9) -0.0007(10)
B10 0.0293(12) 0.0274(12) 0.0229(11) 0.0007(10) 0.0135(9) 0.0008(10)
B11 0.0288(12) 0.0292(12) 0.0210(11) 0.0026(9) 0.0095(9) 0.0037(9)
B12 0.0317(12) 0.0316(12) 0.0211(10) -0.0005(10) 0.0099(9) 0.0005(10)
N1 0.0221(8) 0.0298(9) 0.0290(9) 0.0021(8) 0.0052(7) 0.0007(7)
C38 0.0262(11) 0.0300(12) 0.0369(12) 0.0014(10) 0.0034(9) 0.0037(9)
C39 0.0531(16) 0.0385(14) 0.0426(14) 0.0124(12) 0.0129(12) 0.0069(12)
C40 0.0283(12) 0.0412(14) 0.0369(13) -0.0044(11) 0.0040(10) -0.0066(10)
C41 0.0460(16) 0.0568(18) 0.0454(15) -0.0173(14) 0.0060(12) 0.0012(14)
C42 0.0306(11) 0.0359(12) 0.0431(13) 0.0098(11) 0.0159(10) 0.0010(10)
C43 0.0480(16) 0.0551(17) 0.0484(16) 0.0209(14) 0.0198(13) 0.0121(13)
C44 0.0305(11) 0.0365(13) 0.0364(12) 0.0040(10) 0.0138(9) 0.0053(10)
C45 0.0465(15) 0.0431(15) 0.0405(14) -0.0028(12) 0.0074(12) 0.0109(12)

loop_
_atom_type_symbol
_atom_type_description
_atom_type_scat_dispersion_real
_atom_type_scat_dispersion_imag
_atom_type_scat_source
C C 0.0148 0.0070 'International Tables Vol C Tables 4.2.6.8 and 6.1.1.4'
H H 0.0000 0.0000 'International Tables Vol C Tables 4.2.6.8 and 6.1.1.4'
B B 0.0073 0.0030 'International Tables Vol C Tables 4.2.6.8 and 6.1.1.4'
N N 0.0253 0.0136 'International Tables Vol C Tables 4.2.6.8 and 6.1.1.4'
O O 0.0389 0.0241 'International Tables Vol C Tables 4.2.6.8 and 6.1.1.4'

loop_
_geom_angle_atom_site_label_1
_geom_angle_atom_site_label_2
_geom_angle_atom_site_label_3
_geom_angle
C2 O2 H2 113(3)
C2 C1 B2 117.50(16)
C2 C1 B3 119.82(16)
C2 C1 B4 120.49(16)
C2 C1 B5 117.87(15)
C2 C1 B6 115.60(16)
B2 C1 B5 113.64(15)
B3 C1 B2 62.48(13)
B3 C1 B4 62.59(13)
B3 C1 B5 113.65(15)
B4 C1 B2 113.66(15)
B4 C1 B5 61.69(13)
B6 C1 B2 62.73(13)
B6 C1 B3 114.49(15)
B6 C1 B4 113.46(14)
B6 C1 B5 62.29(13)
O1 C2 O2 118.72(17)
O1 C2 C1 123.67(17)
O2 C2 C1 117.61(16)
C4 C3 C8 116.2(2)
C4 C3 B2 123.4(2)
C8 C3 B2 120.3(2)
C3 C4 H4 119.1
C5 C4 C3 121.9(2)
C5 C4 H4 119.1
C4 C5 H5 119.4
C4 C5 C6 121.2(2)
C6 C5 H5 119.4
C5 C6 C9 121.0(2)
C7 C6 C5 117.5(2)
C7 C6 C9 121.5(2)
C6 C7 H7 119.1
C8 C7 C6 121.7(2)
C8 C7 H7 119.1
C3 C8 H8 119.2
C7 C8 C3 121.6(2)
C7 C8 H8 119.2
C6 C9 H9A 109.5
C6 C9 H9B 109.5
C6 C9 H9C 109.5
H9A C9 H9B 109.5
H9A C9 H9C 109.5
H9B C9 H9C 109.5
C11 C10 C15 115.7(2)
C11 C10 B3 125.74(19)
C15 C10 B3 118.42(19)
C10 C11 H11 118.9
C12 C11 C10 122.1(2)
C12 C11 H11 118.9
C11 C12 H12 119.3
C11 C12 C13 121.4(2)
C13 C12 H12 119.3
C12 C13 C14 117.2(2)
C12 C13 C16 121.9(2)
C14 C13 C16 120.9(2)
C13 C14 H14 119.4
C15 C14 C13 121.1(2)
C15 C14 H14 119.4
C10 C15 H15 118.8
C14 C15 C10 122.5(2)
C14 C15 H15 118.8
C13 C16 H16A 109.5
C13 C16 H16B 109.5
C13 C16 H16C 109.5
H16A C16 H16B 109.5
H16A C16 H16C 109.5
H16B C16 H16C 109.5
C18 C17 C22 115.4(2)
C18 C17 B4 127.41(19)
C22 C17 B4 116.51(19)
C17 C18 H18 119.0
C19 C18 C17 122.0(2)
C19 C18 H18 119.0
C18 C19 H19 119.1
C18 C19 C20 121.9(2)
C20 C19 H19 119.1
C19 C20 C23 121.7(2)
C21 C20 C19 116.8(2)
C21 C20 C23 121.4(2)
C20 C21 H21 119.3
C22 C21 C20 121.3(2)
C22 C21 H21 119.3
C17 C22 H22 118.7
C21 C22 C17 122.5(2)
C21 C22 H22 118.7
C20 C23 H23A 109.5
C20 C23 H23B 109.5
C20 C23 H23C 109.5
H23A C23 H23B 109.5
H23A C23 H23C 109.5
H23B C23 H23C 109.5
C25 C24 C29 116.47(19)
C25 C24 B5 125.18(19)
C29 C24 B5 118.27(19)
C24 C25 H25 119.3
C24 C25 C26 121.5(2)
C26 C25 H25 119.3
C25 C26 H26 119.3
C27 C26 C25 121.4(2)
C27 C26 H26 119.3
C26 C27 C30 121.9(2)
C28 C27 C26 117.9(2)
C28 C27 C30 120.2(2)
C27 C28 H28 119.5
C27 C28 C29 120.9(2)
C29 C28 H28 119.5
C24 C29 C28 121.8(2)
C24 C29 H29 119.1
C28 C29 H29 119.1
C27 C30 H30A 109.5
C27 C30 H30B 109.5
C27 C30 H30C 109.5
H30A C30 H30B 109.5
H30A C30 H30C 109.5
H30B C30 H30C 109.5
C32 C31 B6 127.26(19)
C36 C31 C32 115.4(2)
C36 C31 B6 117.31(19)
C31 C32 H32 118.9
C33 C32 C31 122.1(2)
C33 C32 H32 118.9
C32 C33 H33 119.2
C32 C33 C34 121.5(2)
C34 C33 H33 119.2
C33 C34 C35 117.2(2)
C33 C34 C37 121.6(2)
C35 C34 C37 121.2(2)
C34 C35 H35 119.5
C36 C35 C34 120.9(2)
C36 C35 H35 119.5
C31 C36 H36 118.7
C35 C36 C31 122.7(2)
C35 C36 H36 118.7
C34 C37 H37A 109.5
C34 C37 H37B 109.5
C34 C37 H37C 109.5
H37A C37 H37B 109.5
H37A C37 H37C 109.5
H37B C37 H37C 109.5
C1 B2 B3 58.11(12)
C1 B2 B6 57.98(12)
C3 B2 C1 125.27(17)
C3 B2 B3 123.16(18)
C3 B2 B6 120.55(18)
C3 B2 B7 123.12(17)
C3 B2 B11 121.65(18)
B3 B2 B6 106.97(16)
B7 B2 C1 104.20(16)
B7 B2 B3 59.90(14)
B7 B2 B6 108.06(16)
B7 B2 B11 60.70(14)
B11 B2 C1 103.90(15)
B11 B2 B3 107.97(17)
B11 B2 B6 59.72(13)
C1 B3 B2 59.41(13)
C1 B3 B4 59.19(12)
C1 B3 B7 104.05(16)
C1 B3 B8 104.34(16)
C10 B3 C1 125.33(17)
C10 B3 B2 126.62(18)
C10 B3 B4 117.19(17)
C10 B3 B7 125.09(17)
C10 B3 B8 119.69(18)
B4 B3 B2 108.42(16)
B7 B3 B2 58.42(13)
B7 B3 B4 107.38(17)
B8 B3 B2 106.26(17)
B8 B3 B4 59.69(13)
B8 B3 B7 59.38(14)
C1 B4 B3 58.22(12)
C1 B4 B5 59.37(12)
C1 B4 B8 102.92(16)
C1 B4 B9 103.88(16)
C17 B4 C1 128.84(17)
C17 B4 B3 124.67(18)
C17 B4 B5 120.62(17)
C17 B4 B8 121.59(18)
C17 B4 B9 119.20(18)
B5 B4 B3 108.15(16)
B8 B4 B3 58.80(13)
B8 B4 B5 107.23(17)
B9 B4 B3 106.75(17)
B9 B4 B5 59.53(13)
B9 B4 B8 59.59(14)
C1 B5 B4 58.94(12)
C1 B5 B6 58.15(12)
C1 B5 B9 103.46(15)
C1 B5 B10 103.28(15)
C24 B5 C1 123.43(16)
C24 B5 B4 116.46(18)
C24 B5 B6 125.72(18)
C24 B5 B9 121.90(17)
C24 B5 B10 127.47(18)
B4 B5 B6 107.77(15)
B9 B5 B4 59.41(13)
B9 B5 B6 106.77(16)
B10 B5 B4 107.11(16)
B10 B5 B6 59.44(13)
B10 B5 B9 59.36(13)
C1 B6 B2 59.29(12)
C1 B6 B5 59.57(12)
C1 B6 B10 104.22(16)
C1 B6 B11 103.91(16)
C31 B6 C1 125.86(17)
C31 B6 B2 124.23(17)
C31 B6 B5 119.68(17)
C31 B6 B10 120.99(18)
C31 B6 B11 123.38(18)
B5 B6 B2 108.65(16)
B10 B6 B2 106.36(16)
B10 B6 B5 59.25(13)
B10 B6 B11 59.54(14)
B11 B6 B2 58.42(13)
B11 B6 B5 107.25(16)
B2 B7 B3 61.68(13)
B2 B7 H7A 120.7
B2 B7 B8 109.20(16)
B2 B7 B11 59.74(13)
B2 B7 B12 108.54(17)
B3 B7 H7A 120.9
B8 B7 B3 59.81(13)
B8 B7 H7A 121.7
B8 B7 B11 107.61(17)
B8 B7 B12 60.22(14)
B11 B7 B3 108.62(16)
B11 B7 H7A 122.2
B12 B7 B3 108.59(17)
B12 B7 H7A 121.6
B12 B7 B11 59.64(14)
B3 B8 B4 61.51(13)
B3 B8 H8A 120.3
B3 B8 B9 109.23(16)
B3 B8 B12 109.48(17)
B4 B8 H8A 120.6
B7 B8 B3 60.81(13)
B7 B8 B4 109.96(17)
B7 B8 H8A 121.0
B7 B8 B9 108.36(18)
B7 B8 B12 60.33(15)
B9 B8 B4 59.99(13)
B9 B8 H8A 121.8
B9 B8 B12 59.83(14)
B12 B8 B4 108.88(17)
B12 B8 H8A 121.3
B4 B9 B5 61.06(13)
B4 B9 H9 120.6
B5 B9 H9 120.8
B8 B9 B4 60.42(14)
B8 B9 B5 109.10(16)
B8 B9 H9 121.6
B10 B9 B4 109.11(17)
B10 B9 B5 60.23(14)
B10 B9 B8 108.08(18)
B10 B9 H9 121.6
B10 B9 B12 60.27(15)
B12 B9 B4 109.53(17)
B12 B9 B5 109.38(17)
B12 B9 B8 60.21(14)
B12 B9 H9 120.9
B5 B10 B6 61.31(13)
B5 B10 H10 120.4
B6 B10 H10 120.8
B9 B10 B5 60.41(14)
B9 B10 B6 109.07(17)
B9 B10 H10 121.7
B9 B10 B11 107.97(18)
B9 B10 B12 60.06(15)
B11 B10 B5 109.59(16)
B11 B10 B6 60.41(13)
B11 B10 H10 121.5
B11 B10 B12 59.89(14)
B12 B10 B5 109.35(17)
B12 B10 B6 108.95(17)
B12 B10 H10 121.3
B2 B11 B6 61.86(13)
B2 B11 B7 59.56(14)
B2 B11 B10 109.51(16)
B2 B11 H11A 120.7
B2 B11 B12 108.77(18)
B6 B11 H11A 120.7
B7 B11 B6 108.85(17)
B7 B11 H11A 122.0
B10 B11 B6 60.05(13)
B10 B11 B7 107.97(17)
B10 B11 H11A 121.5
B12 B11 B6 108.82(17)
B12 B11 B7 60.11(14)
B12 B11 B10 60.08(14)
B12 B11 H11A 121.4
B7 B12 H12A 121.7
B8 B12 B7 59.45(14)
B8 B12 H12A 122.2
B9 B12 B7 107.75(17)
B9 B12 B8 59.95(14)
B9 B12 B10 59.67(13)
B9 B12 B11 107.77(17)
B9 B12 H12A 121.9
B10 B12 B7 108.03(17)
B10 B12 B8 107.41(16)
B10 B12 H12A 121.9
B11 B12 B7 60.25(14)
B11 B12 B8 107.48(16)
B11 B12 B10 60.02(14)
B11 B12 H12A 121.7
C38 N1 C40 111.08(18)
C42 N1 C38 105.87(17)
C42 N1 C40 111.32(19)
C44 N1 C38 110.90(18)
C44 N1 C40 106.33(17)
C44 N1 C42 111.43(18)
N1 C38 H38A 108.4
N1 C38 H38B 108.4
H38A C38 H38B 107.4
C39 C38 N1 115.6(2)
C39 C38 H38A 108.4
C39 C38 H38B 108.4
C38 C39 H39A 109.5
C38 C39 H39B 109.5
C38 C39 H39C 109.5
H39A C39 H39B 109.5
H39A C39 H39C 109.5
H39B C39 H39C 109.5
N1 C40 H40A 108.5
N1 C40 H40B 108.5
H40A C40 H40B 107.5
C41 C40 N1 114.9(2)
C41 C40 H40A 108.5
C41 C40 H40B 108.5
C40 C41 H41A 109.5
C40 C41 H41B 109.5
C40 C41 H41C 109.5
H41A C41 H41B 109.5
H41A C41 H41C 109.5
H41B C41 H41C 109.5
N1 C42 H42A 108.4
N1 C42 H42B 108.4
H42A C42 H42B 107.5
C43 C42 N1 115.4(2)
C43 C42 H42A 108.4
C43 C42 H42B 108.4
C42 C43 H43A 109.5
C42 C43 H43B 109.5
C42 C43 H43C 109.5
H43A C43 H43B 109.5
H43A C43 H43C 109.5
H43B C43 H43C 109.5
N1 C44 H44A 108.3
N1 C44 H44B 108.3
H44A C44 H44B 107.4
C45 C44 N1 115.8(2)
C45 C44 H44A 108.3
C45 C44 H44B 108.3
C44 C45 H45A 109.5
C44 C45 H45B 109.5
C44 C45 H45C 109.5
H45A C45 H45B 109.5
H45A C45 H45C 109.5
H45B C45 H45C 109.5

loop_
_geom_bond_atom_site_label_1
_geom_bond_atom_site_label_2
_geom_bond_distance
O1 C2 1.199(2)
O2 H2 0.90(4)
O2 C2 1.329(2)
C1 C2 1.527(3)
C1 B2 1.769(3)
C1 B3 1.745(3)
C1 B4 1.763(3)
C1 B5 1.771(3)
C1 B6 1.745(3)
C3 C4 1.405(3)
C3 C8 1.406(3)
C3 B2 1.595(3)
C4 H4 0.9500
C4 C5 1.390(3)
C5 H5 0.9500
C5 C6 1.393(4)
C6 C7 1.389(4)
C6 C9 1.507(3)
C7 H7 0.9500
C7 C8 1.385(3)
C8 H8 0.9500
C9 H9A 0.9800
C9 H9B 0.9800
C9 H9C 0.9800
C10 C11 1.397(3)
C10 C15 1.403(3)
C10 B3 1.585(3)
C11 H11 0.9500
C11 C12 1.384(3)
C12 H12 0.9500
C12 C13 1.387(3)
C13 C14 1.397(4)
C13 C16 1.508(3)
C14 H14 0.9500
C14 C15 1.375(3)
C15 H15 0.9500
C16 H16A 0.9800
C16 H16B 0.9800
C16 H16C 0.9800
C17 C18 1.399(3)
C17 C22 1.405(3)
C17 B4 1.584(3)
C18 H18 0.9500
C18 C19 1.385(3)
C19 H19 0.9500
C19 C20 1.392(3)
C20 C21 1.389(3)
C20 C23 1.493(3)
C21 H21 0.9500
C21 C22 1.384(4)
C22 H22 0.9500
C23 H23A 0.9800
C23 H23B 0.9800
C23 H23C 0.9800
C24 C25 1.389(3)
C24 C29 1.396(3)
C24 B5 1.599(3)
C25 H25 0.9500
C25 C26 1.395(3)
C26 H26 0.9500
C26 C27 1.380(4)
C27 C28 1.378(4)
C27 C30 1.517(3)
C28 H28 0.9500
C28 C29 1.396(3)
C29 H29 0.9500
C30 H30A 0.9800
C30 H30B 0.9800
C30 H30C 0.9800
C31 C32 1.400(3)
C31 C36 1.398(3)
C31 B6 1.584(3)
C32 H32 0.9500
C32 C33 1.387(3)
C33 H33 0.9500
C33 C34 1.388(3)
C34 C35 1.391(3)
C34 C37 1.503(3)
C35 H35 0.9500
C35 C36 1.388(3)
C36 H36 0.9500
C37 H37A 0.9800
C37 H37B 0.9800
C37 H37C 0.9800
B2 B3 1.823(3)
B2 B6 1.829(3)
B2 B7 1.764(3)
B2 B11 1.767(3)
B3 B4 1.822(3)
B3 B7 1.791(3)
B3 B8 1.774(3)
B4 B5 1.812(3)
B4 B8 1.790(3)
B4 B9 1.782(3)
B5 B6 1.819(3)
B5 B9 1.785(3)
B5 B10 1.782(3)
B6 B10 1.785(3)
B6 B11 1.791(3)
B7 H7A 1.1200
B7 B8 1.766(4)
B7 B11 1.784(4)
B7 B12 1.782(3)
B8 H8A 1.1200
B8 B9 1.775(4)
B8 B12 1.780(4)
B9 H9 1.1200
B9 B10 1.766(3)
B9 B12 1.773(4)
B10 H10 1.1200
B10 B11 1.776(3)
B10 B12 1.777(4)
B11 H11A 1.1200
B11 B12 1.773(4)
B12 H12A 1.1200
N1 C38 1.521(3)
N1 C40 1.524(3)
N1 C42 1.521(3)
N1 C44 1.516(3)
C38 H38A 0.9900
C38 H38B 0.9900
C38 C39 1.505(4)
C39 H39A 0.9800
C39 H39B 0.9800
C39 H39C 0.9800
C40 H40A 0.9900
C40 H40B 0.9900
C40 C41 1.506(4)
C41 H41A 0.9800
C41 H41B 0.9800
C41 H41C 0.9800
C42 H42A 0.9900
C42 H42B 0.9900
C42 C43 1.511(4)
C43 H43A 0.9800
C43 H43B 0.9800
C43 H43C 0.9800
C44 H44A 0.9900
C44 H44B 0.9900
C44 C45 1.509(4)
C45 H45A 0.9800
C45 H45B 0.9800
C45 H45C 0.9800
